data_4076431
loop_
_publ_author_name
'Panda, Tarun K.'
'Yamamoto, Keishi'
'Yamamoto, Koji'
'Kaneko, Hiroshi'
'Yang, Yi'
'Tsurugi, Hayato'
'Mashima, Kazushi'

_publ_section_title
;
 Preparation and Structure of Iminopyrrolyl and Amidopyrrolyl Complexes of
 Group 2 Metals
;
_journal_issue 6
_journal_name_full Organometallics
_journal_page_first 2268
_journal_paper_doi 10.1021/om201210y
_journal_volume 31
_journal_year 2012
_chemical_formula_moiety 'C46 H66 N4 O3 Sr'
_chemical_formula_sum 'C46 H66 N4 O3 Sr'
_chemical_formula_weight 810.65
_chemical_name_common 5a
_chemical_name_systematic
;
 ?
;
_space_group_IT_number 92
_symmetry_cell_setting tetragonal
_symmetry_space_group_name_Hall 'P 4abw 2nw'
_symmetry_space_group_name_H-M 'P 41 21 2'
_atom_sites_solution_hydrogens geom
_atom_sites_solution_primary direct
_atom_sites_solution_secondary difmap
_audit_creation_method SHELXL-97
_cell_angle_alpha 90.00
_cell_angle_beta 90.00
_cell_angle_gamma 90.00
_cell_formula_units_Z 4
_cell_length_a 10.690(5)
_cell_length_b 10.690(5)
_cell_length_c 38.510(5)
_cell_measurement_temperature 120(2)
_cell_measurement_theta_max 30.5
_cell_measurement_theta_min 3.1
_cell_volume 4401(3)
_computing_cell_refinement 'RAPID-AUTO (Rigaku, 1998)'
_computing_data_collection 'RAPID-AUTO (Rigaku, 1998)'
_computing_data_reduction 'teXan (Rigaku/MSC, 2004)'
_computing_molecular_graphics Ortep-32
_computing_publication_material WinGX
_computing_structure_refinement 'SHELXL-97 (Sheldrick, 2008)'
_computing_structure_solution 'SIR 97'
_diffrn_ambient_temperature 120(2)
_diffrn_measured_fraction_theta_full 0.997
_diffrn_measured_fraction_theta_max 0.997
_diffrn_measurement_device_type 'Rigaku RAXIS-RAPID Imaging Plate'
_diffrn_measurement_method \w
_diffrn_radiation_monochromator graphite
_diffrn_radiation_source 'fine-focus sealed tube'
_diffrn_radiation_type MoK\a
_diffrn_radiation_wavelength 0.71069
_diffrn_reflns_av_R_equivalents 0.1428
_diffrn_reflns_av_sigmaI/netI 0.0662
_diffrn_reflns_limit_h_max 15
_diffrn_reflns_limit_h_min -15
_diffrn_reflns_limit_k_max 15
_diffrn_reflns_limit_k_min -14
_diffrn_reflns_limit_l_max 52
_diffrn_reflns_limit_l_min -54
_diffrn_reflns_number 96575
_diffrn_reflns_theta_full 30.45
_diffrn_reflns_theta_max 30.45
_diffrn_reflns_theta_min 3.13
_exptl_absorpt_coefficient_mu 1.268
_exptl_absorpt_correction_T_max 0.828
_exptl_absorpt_correction_T_min 0.764
_exptl_absorpt_correction_type empirical
_exptl_absorpt_process_details
;
 'ABSCOR'
;
_exptl_crystal_colour colorless
_exptl_crystal_density_diffrn 1.224
_exptl_crystal_density_method 'not measured'
_exptl_crystal_description block
_exptl_crystal_F_000 1728
_exptl_crystal_size_max 0.21
_exptl_crystal_size_mid 0.19
_exptl_crystal_size_min 0.15
_refine_diff_density_max 0.811
_refine_diff_density_min -0.718
_refine_diff_density_rms 0.071
_refine_ls_abs_structure_details 'Flack H D (1983), Acta Cryst. A39, 876-881'
_refine_ls_abs_structure_Flack 0.005(6)
_refine_ls_extinction_method none
_refine_ls_goodness_of_fit_ref 1.037
_refine_ls_hydrogen_treatment constr
_refine_ls_matrix_type full
_refine_ls_number_parameters 249
_refine_ls_number_reflns 6662
_refine_ls_number_restraints 0
_refine_ls_restrained_S_all 1.037
_refine_ls_R_factor_all 0.0718
_refine_ls_R_factor_gt 0.0552
_refine_ls_shift/su_max 0.001
_refine_ls_shift/su_mean 0.000
_refine_ls_structure_factor_coef Fsqd
_refine_ls_weighting_details 'calc w=1/[\s^2^(Fo^2^)+(0.0326P)^2^+2.1476P] where P=(Fo^2^+2Fc^2^)/3'
_refine_ls_weighting_scheme calc
_refine_ls_wR_factor_gt 0.0904
_refine_ls_wR_factor_ref 0.0955
_reflns_number_gt 5518
_reflns_number_total 6662
_reflns_threshold_expression >2\s(I)
_cod_data_source_file om201210y_si_002.cif
_cod_data_source_block 5a
_cod_database_code 4076431

loop_
_symmetry_equiv_pos_as_xyz
'x, y, z'
'-x, -y, z+1/2'
'x+1/2, -y+1/2, -z+3/4'
'-x+1/2, y+1/2, -z+1/4'
'-y, -x, -z+1/2'
'y, x, -z'
'y+1/2, -x+1/2, z+3/4'
'-y+1/2, x+1/2, z+1/4'

loop_
_atom_site_label
_atom_site_type_symbol
_atom_site_fract_x
_atom_site_fract_y
_atom_site_fract_z
_atom_site_U_iso_or_equiv
_atom_site_adp_type
_atom_site_occupancy
_atom_site_symmetry_multiplicity
_atom_site_calc_flag
_atom_site_refinement_flags
Sr1 Sr 0.97019(2) 0.97019(2) 0.0000 0.02055(8) Uani 1 2 d S
O1 O 1.04269(18) 1.18057(16) 0.03017(4) 0.0284(4) Uani 1 1 d .
O2 O 0.79665(15) 0.79665(15) 0.0000 0.0277(5) Uani 1 2 d S
N1 N 1.0950(2) 0.7594(2) -0.01077(5) 0.0259(5) Uani 1 1 d .
N2 N 1.06474(18) 0.87011(19) 0.05782(5) 0.0205(4) Uani 1 1 d .
C1 C 1.1355(3) 0.6815(3) -0.03603(7) 0.0308(6) Uani 1 1 d .
H1 H 1.1080 0.6855 -0.0595 0.037 Uiso 1 1 calc R
C2 C 1.2230(3) 0.5943(3) -0.02373(7) 0.0324(7) Uani 1 1 d .
H2 H 1.2638 0.5309 -0.0368 0.039 Uiso 1 1 calc R
C3 C 1.2377(3) 0.6192(3) 0.01140(7) 0.0309(7) Uani 1 1 d .
H3 H 1.2910 0.5765 0.0272 0.037 Uiso 1 1 calc R
C4 C 1.1576(2) 0.7205(2) 0.01891(6) 0.0227(5) Uani 1 1 d .
C5 C 1.1388(2) 0.7775(2) 0.05165(6) 0.0229(5) Uani 1 1 d .
H5 H 1.1845 0.7446 0.0707 0.028 Uiso 1 1 calc R
C6 C 1.0568(2) 0.9139(2) 0.09295(6) 0.0206(5) Uani 1 1 d .
C7 C 1.1561(2) 0.9818(3) 0.10805(6) 0.0246(5) Uani 1 1 d .
C8 C 1.1400(3) 1.0225(3) 0.14220(6) 0.0320(6) Uani 1 1 d .
H8 H 1.2058 1.0674 0.1531 0.038 Uiso 1 1 calc R
C9 C 1.0324(3) 0.9998(2) 0.16058(6) 0.0351(7) Uani 1 1 d .
H9 H 1.0248 1.0289 0.1838 0.042 Uiso 1 1 calc R
C10 C 0.9347(3) 0.9346(3) 0.14539(6) 0.0300(6) Uani 1 1 d .
H10 H 0.8600 0.9204 0.1581 0.036 Uiso 1 1 calc R
C11 C 0.9453(2) 0.8895(2) 0.11136(6) 0.0229(5) Uani 1 1 d .
C12 C 1.3141(3) 1.1467(3) 0.09021(8) 0.0368(7) Uani 1 1 d .
H12A H 1.2453 1.1981 0.0813 0.055 Uiso 1 1 calc R
H12B H 1.3889 1.1603 0.0760 0.055 Uiso 1 1 calc R
H12C H 1.3319 1.1701 0.1143 0.055 Uiso 1 1 calc R
C13 C 1.2770(2) 1.0086(3) 0.08869(7) 0.0307(7) Uani 1 1 d .
H13 H 1.2635 0.9863 0.0638 0.037 Uiso 1 1 calc R
C14 C 1.3841(3) 0.9280(3) 0.10235(10) 0.0515(9) Uani 1 1 d .
H14A H 1.3980 0.9465 0.1270 0.077 Uiso 1 1 calc R
H14B H 1.4604 0.9464 0.0892 0.077 Uiso 1 1 calc R
H14C H 1.3627 0.8394 0.0996 0.077 Uiso 1 1 calc R
C15 C 0.7123(3) 0.8354(3) 0.10861(8) 0.0374(7) Uani 1 1 d .
H15A H 0.7066 0.8121 0.1332 0.056 Uiso 1 1 calc R
H15B H 0.6515 0.7867 0.0952 0.056 Uiso 1 1 calc R
H15C H 0.6942 0.9248 0.1060 0.056 Uiso 1 1 calc R
C16 C 0.8440(2) 0.8081(2) 0.09530(6) 0.0250(6) Uani 1 1 d .
H16 H 0.8444 0.8237 0.0697 0.030 Uiso 1 1 calc R
C17 C 0.8759(3) 0.6695(3) 0.10107(8) 0.0353(7) Uani 1 1 d .
H17A H 0.9565 0.6505 0.0902 0.053 Uiso 1 1 calc R
H17B H 0.8105 0.6172 0.0907 0.053 Uiso 1 1 calc R
H17C H 0.8810 0.6525 0.1260 0.053 Uiso 1 1 calc R
C18 C 0.9784(3) 1.2285(2) 0.06049(7) 0.0325(6) Uani 1 1 d .
H18A H 1.0377 1.2395 0.0800 0.039 Uiso 1 1 calc R
H18B H 0.9115 1.1701 0.0678 0.039 Uiso 1 1 calc R
C19 C 0.9222(3) 1.3554(3) 0.04972(8) 0.0458(8) Uani 1 1 d .
H19A H 0.8297 1.3507 0.0487 0.055 Uiso 1 1 calc R
H19B H 0.9465 1.4218 0.0663 0.055 Uiso 1 1 calc R
C20 C 0.9761(3) 1.3810(3) 0.01409(8) 0.0390(7) Uani 1 1 d .
H20A H 0.9132 1.3652 -0.0043 0.047 Uiso 1 1 calc R
H20B H 1.0054 1.4686 0.0122 0.047 Uiso 1 1 calc R
C21 C 1.0839(3) 1.2908(3) 0.01127(7) 0.0346(7) Uani 1 1 d .
H21A H 1.1013 1.2702 -0.0133 0.042 Uiso 1 1 calc R
H21B H 1.1604 1.3265 0.0219 0.042 Uiso 1 1 calc R
C22 C 0.8192(3) 0.6633(2) 0.00288(8) 0.0318(6) Uani 1 1 d .
H22A H 0.8776 0.6454 0.0222 0.038 Uiso 1 1 calc R
H22B H 0.8553 0.6301 -0.0189 0.038 Uiso 1 1 calc R
C23 C 0.6922(3) 0.6051(3) 0.00986(9) 0.0436(8) Uani 1 1 d .
H23A H 0.6727 0.6044 0.0350 0.052 Uiso 1 1 calc R
H23B H 0.6876 0.5187 0.0007 0.052 Uiso 1 1 calc R

loop_
_atom_site_aniso_label
_atom_site_aniso_U_11
_atom_site_aniso_U_22
_atom_site_aniso_U_33
_atom_site_aniso_U_23
_atom_site_aniso_U_13
_atom_site_aniso_U_12
Sr1 0.02079(10) 0.02079(10) 0.02006(14) 0.00135(9) -0.00135(9) 0.00235(14)
O1 0.0316(11) 0.0245(9) 0.0291(9) -0.0023(7) 0.0048(9) 0.0026(8)
O2 0.0218(8) 0.0218(8) 0.0394(14) 0.0019(9) -0.0019(9) -0.0006(10)
N1 0.0271(12) 0.0254(12) 0.0251(11) -0.0017(9) -0.0009(9) 0.0018(10)
N2 0.0204(11) 0.0235(11) 0.0175(9) -0.0008(8) -0.0001(8) 0.0007(8)
C1 0.0362(16) 0.0307(15) 0.0256(14) -0.0064(12) 0.0041(12) 0.0003(13)
C2 0.0356(16) 0.0279(15) 0.0338(15) -0.0060(12) 0.0089(12) 0.0029(13)
C3 0.0315(16) 0.0264(15) 0.0348(15) -0.0028(12) 0.0002(12) 0.0054(12)
C4 0.0222(13) 0.0228(13) 0.0232(13) 0.0000(10) -0.0031(10) 0.0037(11)
C5 0.0212(13) 0.0255(14) 0.0221(12) 0.0013(10) -0.0007(10) 0.0018(10)
C6 0.0250(14) 0.0197(12) 0.0171(11) -0.0002(9) -0.0018(9) 0.0049(10)
C7 0.0255(13) 0.0250(13) 0.0232(12) -0.0007(11) -0.0019(10) -0.0021(11)
C8 0.0342(15) 0.0348(15) 0.0271(13) -0.0056(13) -0.0038(11) -0.0064(14)
C9 0.0382(14) 0.0446(18) 0.0225(12) -0.0099(9) 0.0025(11) -0.0043(14)
C10 0.0298(16) 0.0362(17) 0.0239(12) -0.0016(11) 0.0035(10) -0.0026(10)
C11 0.0238(14) 0.0238(13) 0.0213(11) 0.0005(9) -0.0007(9) 0.0014(10)
C12 0.0307(16) 0.0393(18) 0.0405(17) 0.0024(14) 0.0005(13) -0.0073(14)
C13 0.0235(13) 0.0370(18) 0.0317(14) -0.0047(11) -0.0004(10) -0.0041(12)
C14 0.0277(17) 0.043(2) 0.084(3) 0.0001(18) -0.0036(17) 0.0031(15)
C15 0.0270(15) 0.0387(18) 0.0466(17) -0.0081(14) 0.0014(13) -0.0024(13)
C16 0.0240(14) 0.0245(14) 0.0263(13) 0.0009(10) 0.0014(10) -0.0017(11)
C17 0.0358(17) 0.0266(15) 0.0434(17) 0.0020(13) -0.0022(14) -0.0025(13)
C18 0.0339(15) 0.0344(15) 0.0291(14) -0.0061(11) 0.0059(13) 0.0040(14)
C19 0.053(2) 0.0320(17) 0.052(2) -0.0066(15) 0.0164(16) 0.0089(15)
C20 0.0398(17) 0.0315(15) 0.0456(16) 0.0001(12) 0.0007(15) 0.0070(15)
C21 0.0438(18) 0.0241(15) 0.0361(16) 0.0048(12) 0.0055(13) 0.0028(13)
C22 0.0349(15) 0.0190(13) 0.0413(16) 0.0024(13) 0.0000(14) 0.0026(11)
C23 0.0349(17) 0.0341(17) 0.062(2) 0.0101(15) -0.0038(15) -0.0044(14)

loop_
_atom_type_symbol
_atom_type_description
_atom_type_scat_dispersion_real
_atom_type_scat_dispersion_imag
_atom_type_scat_source
C C 0.0033 0.0016 'International Tables Vol C Tables 4.2.6.8 and 6.1.1.4'
H H 0.0000 0.0000 'International Tables Vol C Tables 4.2.6.8 and 6.1.1.4'
N N 0.0061 0.0033 'International Tables Vol C Tables 4.2.6.8 and 6.1.1.4'
O O 0.0106 0.0060 'International Tables Vol C Tables 4.2.6.8 and 6.1.1.4'
Sr Sr -1.5307 3.2498 'International Tables Vol C Tables 4.2.6.8 and 6.1.1.4'

loop_
_geom_angle_atom_site_label_1
_geom_angle_atom_site_label_2
_geom_angle_atom_site_label_3
_geom_angle
_geom_angle_site_symmetry_1
_geom_angle_site_symmetry_3
O2 Sr1 O1 143.87(4) . .
O2 Sr1 O1 143.87(4) . 6
O1 Sr1 O1 72.26(8) . 6
O2 Sr1 N1 75.81(5) . .
O1 Sr1 N1 130.04(6) . .
O1 Sr1 N1 75.68(6) 6 .
O2 Sr1 N1 75.81(5) . 6
O1 Sr1 N1 75.68(6) . 6
O1 Sr1 N1 130.04(6) 6 6
N1 Sr1 N1 151.62(10) . 6
O2 Sr1 N2 89.10(4) . 6
O1 Sr1 N2 99.31(6) . 6
O1 Sr1 N2 82.15(6) 6 6
N1 Sr1 N2 113.14(6) . 6
N1 Sr1 N2 66.38(6) 6 6
O2 Sr1 N2 89.10(4) . .
O1 Sr1 N2 82.15(6) . .
O1 Sr1 N2 99.31(6) 6 .
N1 Sr1 N2 66.38(6) . .
N1 Sr1 N2 113.14(6) 6 .
N2 Sr1 N2 178.20(9) 6 .
O2 Sr1 C5 86.91(4) . .
O1 Sr1 C5 95.93(6) . .
O1 Sr1 C5 89.08(6) 6 .
N1 Sr1 C5 46.09(6) . .
N1 Sr1 C5 131.84(6) 6 .
N2 Sr1 C5 159.14(6) 6 .
N2 Sr1 C5 20.59(6) . .
O2 Sr1 C5 86.91(4) . 6
O1 Sr1 C5 89.08(6) . 6
O1 Sr1 C5 95.93(6) 6 6
N1 Sr1 C5 131.84(6) . 6
N1 Sr1 C5 46.09(6) 6 6
N2 Sr1 C5 20.59(6) 6 6
N2 Sr1 C5 159.14(6) . 6
C5 Sr1 C5 173.81(9) . 6
O2 Sr1 C4 82.08(4) . .
O1 Sr1 C4 113.48(6) . .
O1 Sr1 C4 79.87(6) 6 .
N1 Sr1 C4 22.20(6) . .
N1 Sr1 C4 149.13(6) 6 .
N2 Sr1 C4 135.14(6) 6 .
N2 Sr1 C4 44.51(6) . .
C5 Sr1 C4 24.01(6) . .
C5 Sr1 C4 153.98(6) 6 .
O2 Sr1 C4 82.08(5) . 6
O1 Sr1 C4 79.87(6) . 6
O1 Sr1 C4 113.48(6) 6 6
N1 Sr1 C4 149.13(6) . 6
N1 Sr1 C4 22.20(6) 6 6
N2 Sr1 C4 44.51(6) 6 6
N2 Sr1 C4 135.14(6) . 6
C5 Sr1 C4 153.98(6) . 6
C5 Sr1 C4 24.01(6) 6 6
C4 Sr1 C4 164.16(9) . 6
C18 O1 C21 105.10(19) . .
C18 O1 Sr1 121.02(16) . .
C21 O1 Sr1 123.89(15) . .
C22 O2 C22 109.4(3) 6 .
C22 O2 Sr1 125.30(13) 6 .
C22 O2 Sr1 125.30(13) . .
C1 N1 C4 104.7(2) . .
C1 N1 Sr1 142.89(18) . .
C4 N1 Sr1 111.62(15) . .
C5 N2 C6 117.42(19) . .
C5 N2 Sr1 112.73(15) . .
C6 N2 Sr1 129.34(14) . .
N1 C1 C2 112.4(2) . .
N1 C1 H1 123.8 . .
C2 C1 H1 123.8 . .
C3 C2 C1 106.1(2) . .
C3 C2 H2 127.0 . .
C1 C2 H2 127.0 . .
C2 C3 C4 106.2(3) . .
C2 C3 H3 126.9 . .
C4 C3 H3 126.9 . .
N1 C4 C5 122.4(2) . .
N1 C4 C3 110.7(2) . .
C5 C4 C3 126.9(2) . .
N1 C4 Sr1 46.18(12) . .
C5 C4 Sr1 76.71(14) . .
C3 C4 Sr1 155.82(18) . .
N2 C5 C4 125.6(2) . .
N2 C5 Sr1 46.68(12) . .
C4 C5 Sr1 79.29(14) . .
N2 C5 H5 117.2 . .
C4 C5 H5 117.2 . .
Sr1 C5 H5 162.5 . .
C7 C6 C11 121.5(2) . .
C7 C6 N2 120.8(2) . .
C11 C6 N2 117.6(2) . .
C8 C7 C6 117.1(2) . .
C8 C7 C13 120.6(2) . .
C6 C7 C13 122.3(2) . .
C9 C8 C7 122.3(2) . .
C9 C8 H8 118.8 . .
C7 C8 H8 118.8 . .
C8 C9 C10 120.2(2) . .
C8 C9 H9 119.9 . .
C10 C9 H9 119.9 . .
C9 C10 C11 120.5(2) . .
C9 C10 H10 119.8 . .
C11 C10 H10 119.8 . .
C10 C11 C6 118.4(2) . .
C10 C11 C16 121.3(2) . .
C6 C11 C16 120.2(2) . .
C13 C12 H12A 109.5 . .
C13 C12 H12B 109.5 . .
H12A C12 H12B 109.5 . .
C13 C12 H12C 109.5 . .
H12A C12 H12C 109.5 . .
H12B C12 H12C 109.5 . .
C7 C13 C14 111.2(2) . .
C7 C13 C12 112.6(2) . .
C14 C13 C12 109.7(2) . .
C7 C13 H13 107.7 . .
C14 C13 H13 107.7 . .
C12 C13 H13 107.7 . .
C13 C14 H14A 109.5 . .
C13 C14 H14B 109.5 . .
H14A C14 H14B 109.5 . .
C13 C14 H14C 109.5 . .
H14A C14 H14C 109.5 . .
H14B C14 H14C 109.5 . .
C16 C15 H15A 109.5 . .
C16 C15 H15B 109.5 . .
H15A C15 H15B 109.5 . .
C16 C15 H15C 109.5 . .
H15A C15 H15C 109.5 . .
H15B C15 H15C 109.5 . .
C11 C16 C15 114.3(2) . .
C11 C16 C17 109.6(2) . .
C15 C16 C17 109.9(2) . .
C11 C16 H16 107.6 . .
C15 C16 H16 107.6 . .
C17 C16 H16 107.6 . .
C16 C17 H17A 109.5 . .
C16 C17 H17B 109.5 . .
H17A C17 H17B 109.5 . .
C16 C17 H17C 109.5 . .
H17A C17 H17C 109.5 . .
H17B C17 H17C 109.5 . .
O1 C18 C19 106.2(2) . .
O1 C18 H18A 110.5 . .
C19 C18 H18A 110.5 . .
O1 C18 H18B 110.5 . .
C19 C18 H18B 110.5 . .
H18A C18 H18B 108.7 . .
C20 C19 C18 104.8(2) . .
C20 C19 H19A 110.8 . .
C18 C19 H19A 110.8 . .
C20 C19 H19B 110.8 . .
C18 C19 H19B 110.8 . .
H19A C19 H19B 108.9 . .
C21 C20 C19 103.9(2) . .
C21 C20 H20A 111.0 . .
C19 C20 H20A 111.0 . .
C21 C20 H20B 111.0 . .
C19 C20 H20B 111.0 . .
H20A C20 H20B 109.0 . .
O1 C21 C20 104.6(2) . .
O1 C21 H21A 110.8 . .
C20 C21 H21A 110.8 . .
O1 C21 H21B 110.8 . .
C20 C21 H21B 110.8 . .
H21A C21 H21B 108.9 . .
O2 C22 C23 105.6(2) . .
O2 C22 H22A 110.6 . .
C23 C22 H22A 110.6 . .
O2 C22 H22B 110.6 . .
C23 C22 H22B 110.6 . .
H22A C22 H22B 108.8 . .
C22 C23 C23 102.04(18) . 6
C22 C23 H23A 111.4 . .
C23 C23 H23A 111.4 6 .
C22 C23 H23B 111.4 . .
C23 C23 H23B 111.4 6 .
H23A C23 H23B 109.2 . .

loop_
_geom_bond_atom_site_label_1
_geom_bond_atom_site_label_2
_geom_bond_distance
_geom_bond_site_symmetry_2
Sr1 O2 2.624(3) .
Sr1 O1 2.647(2) .
Sr1 O1 2.647(2) 6
Sr1 N1 2.651(2) .
Sr1 N1 2.651(2) 6
Sr1 N2 2.6691(19) 6
Sr1 N2 2.6691(19) .
Sr1 C5 3.384(3) .
Sr1 C5 3.384(3) 6
Sr1 C4 3.416(3) .
Sr1 C4 3.416(3) 6
O1 C18 1.449(3) .
O1 C21 1.454(3) .
O2 C22 1.450(3) 6
O2 C22 1.450(3) .
N1 C1 1.351(3) .
N1 C4 1.389(3) .
N2 C5 1.290(3) .
N2 C6 1.434(3) .
C1 C2 1.403(4) .
C1 H1 0.9500 .
C2 C3 1.388(4) .
C2 H2 0.9500 .
C3 C4 1.410(4) .
C3 H3 0.9500 .
C4 C5 1.415(3) .
C5 H5 0.9500 .
C6 C7 1.411(3) .
C6 C11 1.411(3) .
C7 C8 1.396(3) .
C7 C13 1.519(3) .
C8 C9 1.372(4) .
C8 H8 0.9500 .
C9 C10 1.385(4) .
C9 H9 0.9500 .
C10 C11 1.401(3) .
C10 H10 0.9500 .
C11 C16 1.521(3) .
C12 C13 1.529(4) .
C12 H12A 0.9800 .
C12 H12B 0.9800 .
C12 H12C 0.9800 .
C13 C14 1.527(4) .
C13 H13 1.0000 .
C14 H14A 0.9800 .
C14 H14B 0.9800 .
C14 H14C 0.9800 .
C15 C16 1.526(4) .
C15 H15A 0.9800 .
C15 H15B 0.9800 .
C15 H15C 0.9800 .
C16 C17 1.536(4) .
C16 H16 1.0000 .
C17 H17A 0.9800 .
C17 H17B 0.9800 .
C17 H17C 0.9800 .
C18 C19 1.540(4) .
C18 H18A 0.9900 .
C18 H18B 0.9900 .
C19 C20 1.513(4) .
C19 H19A 0.9900 .
C19 H19B 0.9900 .
C20 C21 1.506(4) .
C20 H20A 0.9900 .
C20 H20B 0.9900 .
C21 H21A 0.9900 .
C21 H21B 0.9900 .
C22 C23 1.517(4) .
C22 H22A 0.9900 .
C22 H22B 0.9900 .
C23 C23 1.519(6) 6
C23 H23A 0.9900 .
C23 H23B 0.9900 .
